data_7713149
loop_
_publ_author_name
'Huang, Yi'
'Chu, Dongdong'
'Yun, Yihan'
'Xie, Wenlong'
'Li, Guangmao'
'Zhang, Yong'

_publ_section_title
;
 From BPS4 to AB3P2S10 (A = Na, K): Cations Inducing Dimension Reduction
 and Bandgap Enlargement
;
_journal_name_full 'Dalton Transactions'
_journal_paper_doi 10.1039/D3DT01337E
_journal_year 2023
_chemical_formula_moiety 'B3 Na P2 S10'
_chemical_formula_sum 'B3 Na P2 S10'
_chemical_formula_weight 437.96
_space_group_crystal_system tetragonal
_space_group_IT_number 88
_space_group_name_Hall '-I 4ad'
_space_group_name_H-M_alt 'I 41/a :2'
_atom_sites_solution_primary iterative
_audit_creation_date 2023-03-31
_audit_creation_method
;
Olex2 1.3
(compiled 2020.06.28 svn.raecde09e for OlexSys, GUI svn.r6132)
;
_audit_update_record
;
2023-03-31 deposited with the CCDC.	2023-05-23 downloaded from the CCDC.
;
_cell_angle_alpha 90
_cell_angle_beta 90
_cell_angle_gamma 90
_cell_formula_units_Z 8
_cell_length_a 13.126(3)
_cell_length_b 13.126(3)
_cell_length_c 15.379(5)
_cell_measurement_reflns_used 3019
_cell_measurement_temperature 273.15
_cell_measurement_theta_max 27.502
_cell_measurement_theta_min 3.104
_cell_volume 2649.7(12)
_computing_cell_refinement 'SAINT V8.40B (?, 2016)'
_computing_data_reduction 'SAINT V8.40B (?, 2016)'
_computing_molecular_graphics 'Olex2 1.3 (Dolomanov et al., 2009)'
_computing_publication_material 'Olex2 1.3 (Dolomanov et al., 2009)'
_computing_structure_refinement 'SHELXL 2018/3 (Sheldrick, 2015)'
_computing_structure_solution 'olex2.solve 1.3 (Bourhis et al., 2015)'
_diffrn_ambient_temperature 273.15
_diffrn_measured_fraction_theta_full 0.998
_diffrn_measured_fraction_theta_max 0.995
_diffrn_measurement_device_type 'Bruker APEX-II CCD'
_diffrn_measurement_method '\f and \w scans'
_diffrn_radiation_type MoK\a
_diffrn_radiation_wavelength 0.71073
_diffrn_reflns_av_R_equivalents 0.0929
_diffrn_reflns_av_unetI/netI 0.0452
_diffrn_reflns_Laue_measured_fraction_full 0.998
_diffrn_reflns_Laue_measured_fraction_max 0.995
_diffrn_reflns_limit_h_max 17
_diffrn_reflns_limit_h_min -17
_diffrn_reflns_limit_k_max 17
_diffrn_reflns_limit_k_min -17
_diffrn_reflns_limit_l_max 19
_diffrn_reflns_limit_l_min -19
_diffrn_reflns_number 14971
_diffrn_reflns_point_group_measured_fraction_full 0.998
_diffrn_reflns_point_group_measured_fraction_max 0.995
_diffrn_reflns_theta_full 25.242
_diffrn_reflns_theta_max 27.502
_diffrn_reflns_theta_min 2.040
_exptl_absorpt_coefficient_mu 1.895
_exptl_absorpt_correction_T_max 0.7456
_exptl_absorpt_correction_T_min 0.5293
_exptl_absorpt_correction_type multi-scan
_exptl_absorpt_process_details
;
SADABS-2016/2 (Bruker,2016/2) was used for absorption correction.
wR2(int) was 0.1680 before and 0.0858 after correction.
The Ratio of minimum to maximum transmission is 0.7099.
The \l/2 correction factor is Not present.
;
_exptl_crystal_colour 'clear light colourless'
_exptl_crystal_colour_lustre clear
_exptl_crystal_colour_modifier light
_exptl_crystal_colour_primary colourless
_exptl_crystal_density_diffrn 2.196
_exptl_crystal_description block
_exptl_crystal_F_000 1728
_exptl_crystal_size_max 0.14
_exptl_crystal_size_mid 0.13
_exptl_crystal_size_min 0.12
_refine_diff_density_max 0.564
_refine_diff_density_min -0.409
_refine_diff_density_rms 0.114
_refine_ls_extinction_method none
_refine_ls_goodness_of_fit_ref 1.071
_refine_ls_hydrogen_treatment undef
_refine_ls_matrix_type full
_refine_ls_number_parameters 75
_refine_ls_number_reflns 1517
_refine_ls_number_restraints 0
_refine_ls_restrained_S_all 1.071
_refine_ls_R_factor_all 0.0499
_refine_ls_R_factor_gt 0.0341
_refine_ls_shift/su_max 0.001
_refine_ls_shift/su_mean 0.000
_refine_ls_structure_factor_coef Fsqd
_refine_ls_weighting_details 'w=1/[\s^2^(Fo^2^)+(0.0233P)^2^+6.3878P] where P=(Fo^2^+2Fc^2^)/3'
_refine_ls_weighting_scheme calc
_refine_ls_wR_factor_gt 0.0751
_refine_ls_wR_factor_ref 0.0867
_reflns_Friedel_coverage 0.000
_reflns_number_gt 1170
_reflns_number_total 1517
_reflns_threshold_expression 'I > 2\s(I)'
_cod_data_source_file d3dt01337e2.cif
_cod_data_source_block NaB3P2S10
_cod_original_cell_volume 2649.6(15)
_cod_original_sg_symbol_H-M 'I 41/a'
_cod_database_code 7713149
_shelx_shelxl_version_number 2018/3
_shelx_space_group_comment
;
The symmetry employed for this shelxl refinement is uniquely defined
by the following loop, which should always be used as a source of
symmetry information in preference to the above space-group names.
They are only intended as comments.
;
_shelx_estimated_absorpt_t_max 0.805
_shelx_estimated_absorpt_t_min 0.777
_olex2_refinement_description
;
;
_olex2_submission_special_instructions 'No special instructions were received'

loop_
_space_group_symop_operation_xyz
'x, y, z'
'-x+1/2, -y, z+1/2'
'-y+3/4, x+1/4, z+1/4'
'y+3/4, -x+3/4, z+3/4'
'x+1/2, y+1/2, z+1/2'
'-x+1, -y+1/2, z+1'
'-y+5/4, x+3/4, z+3/4'
'y+5/4, -x+5/4, z+5/4'
'-x, -y, -z'
'x-1/2, y, -z-1/2'
'y-3/4, -x-1/4, -z-1/4'
'-y-3/4, x-3/4, -z-3/4'
'-x+1/2, -y+1/2, -z+1/2'
'x, y+1/2, -z'
'y-1/4, -x+1/4, -z+1/4'
'-y-1/4, x-1/4, -z-1/4'

loop_
_atom_site_label
_atom_site_type_symbol
_atom_site_fract_x
_atom_site_fract_y
_atom_site_fract_z
_atom_site_U_iso_or_equiv
_atom_site_adp_type
_atom_site_occupancy
_atom_site_site_symmetry_order
_atom_site_calc_flag
_atom_site_refinement_flags_posn
_atom_site_refinement_flags_adp
_atom_site_refinement_flags_occupancy
_atom_site_disorder_assembly
_atom_site_disorder_group
S2 S 0.62030(5) 0.21828(5) 0.79946(4) 0.01405(17) Uani 1 1 d . . . . .
S4 S 0.68705(6) 0.44887(6) 0.80986(5) 0.01832(19) Uani 1 1 d . . . . .
P1 P 0.56428(6) 0.48271(6) 0.73196(5) 0.01641(19) Uani 1 1 d . . . . .
S3 S 0.76472(6) 0.31183(6) 0.94217(5) 0.01864(19) Uani 1 1 d . . . . .
S1 S 0.46894(6) 0.14192(6) 0.65338(5) 0.01956(19) Uani 1 1 d . . . . .
S5 S 0.59646(6) 0.60009(6) 0.65848(5) 0.0244(2) Uani 1 1 d . . . . .
Na1 Na 0.500000 0.500000 0.500000 0.0971(14) Uani 1 2 d S . P . .
B1 B 0.500000 0.250000 0.7327(3) 0.0160(9) Uani 1 2 d S T P . .
B2 B 0.6442(2) 0.3337(2) 0.8759(2) 0.0161(7) Uani 1 1 d . . . . .

loop_
_atom_site_aniso_label
_atom_site_aniso_U_11
_atom_site_aniso_U_22
_atom_site_aniso_U_33
_atom_site_aniso_U_23
_atom_site_aniso_U_13
_atom_site_aniso_U_12
S2 0.0130(3) 0.0132(3) 0.0160(3) -0.0002(3) 0.0003(3) -0.0003(3)
S4 0.0151(4) 0.0159(4) 0.0240(4) 0.0043(3) -0.0009(3) -0.0028(3)
P1 0.0160(4) 0.0139(4) 0.0193(4) 0.0040(3) 0.0007(3) -0.0006(3)
S3 0.0136(4) 0.0176(4) 0.0247(4) 0.0027(3) -0.0040(3) -0.0019(3)
S1 0.0258(4) 0.0175(4) 0.0153(4) -0.0026(3) 0.0000(3) -0.0031(3)
S5 0.0259(4) 0.0201(4) 0.0271(4) 0.0114(3) 0.0009(3) -0.0028(3)
Na1 0.179(4) 0.078(2) 0.0343(14) 0.0001(15) -0.029(2) 0.048(2)
B1 0.016(2) 0.013(2) 0.019(2) 0.000 0.000 0.0004(17)
B2 0.0133(15) 0.0165(16) 0.0184(16) 0.0011(13) -0.0002(12) 0.0006(12)

loop_
_atom_type_symbol
_atom_type_description
_atom_type_scat_dispersion_real
_atom_type_scat_dispersion_imag
_atom_type_scat_source
B B 0.0013 0.0007 'International Tables Vol C Tables 4.2.6.8 and 6.1.1.4'
Na Na 0.0362 0.0249 'International Tables Vol C Tables 4.2.6.8 and 6.1.1.4'
P P 0.1023 0.0942 'International Tables Vol C Tables 4.2.6.8 and 6.1.1.4'
S S 0.1246 0.1234 'International Tables Vol C Tables 4.2.6.8 and 6.1.1.4'

loop_
_geom_angle_atom_site_label_1
_geom_angle_atom_site_label_2
_geom_angle_atom_site_label_3
_geom_angle
_geom_angle_site_symmetry_1
_geom_angle_site_symmetry_3
_geom_angle_publ_flag
B1 S2 B2 106.13(12) . 11_667 ?
B1 S2 B2 106.62(12) . . ?
B2 S2 B2 106.07(10) 11_667 . ?
B2 S4 P1 104.51(11) . . ?
S4 P1 S3 110.01(5) . 16_657 ?
S4 P1 S1 109.44(5) . 6_554 ?
S3 P1 S1 108.65(5) 16_657 6_554 ?
S5 P1 S4 109.72(5) . . ?
S5 P1 S3 109.79(5) . 16_657 ?
S5 P1 S1 109.21(5) . 6_554 ?
B2 S3 P1 104.71(11) . 11_667 ?
P1 S1 Na1 89.82(4) 6_554 6_554 ?
B1 S1 P1 104.91(12) . 6_554 ?
B1 S1 Na1 157.18(8) . 6_554 ?
P1 S5 Na1 91.88(4) . . ?
P1 S5 Na1 111.84(4) . 8_454 ?
Na1 S5 Na1 153.34(3) . 8_454 ?
S1 Na1 S1 180.0 14_556 6_554 ?
S1 Na1 S5 97.44(3) 6_554 15_566 ?
S1 Na1 S5 65.58(3) 6_554 . ?
S1 Na1 S5 82.56(3) 14_556 15_566 ?
S1 Na1 S5 65.58(3) 14_556 9_666 ?
S1 Na1 S5 97.44(3) 14_556 7_544 ?
S1 Na1 S5 82.56(3) 6_554 7_544 ?
S1 Na1 S5 114.42(3) 6_554 9_666 ?
S1 Na1 S5 114.42(3) 14_556 . ?
S5 Na1 S5 68.03(3) . 15_566 ?
S5 Na1 S5 68.03(3) 9_666 7_544 ?
S5 Na1 S5 111.97(3) 9_666 15_566 ?
S5 Na1 S5 180.0 15_566 7_544 ?
S5 Na1 S5 180.0 9_666 . ?
S5 Na1 S5 111.97(3) . 7_544 ?
S2 B1 S2 115.7(2) . 6_554 ?
S1 B1 S2 108.95(4) . 6_554 ?
S1 B1 S2 108.95(4) 6_554 . ?
S1 B1 S2 110.70(4) 6_554 6_554 ?
S1 B1 S2 110.70(4) . . ?
S1 B1 S1 100.9(2) 6_554 . ?
S2 B2 S2 115.48(17) 16_657 . ?
S4 B2 S2 110.13(16) . . ?
S4 B2 S2 110.16(16) . 16_657 ?
S3 B2 S2 109.93(16) . . ?
S3 B2 S2 110.74(16) . 16_657 ?
S3 B2 S4 99.19(15) . . ?

loop_
_geom_bond_atom_site_label_1
_geom_bond_atom_site_label_2
_geom_bond_distance
_geom_bond_site_symmetry_2
_geom_bond_publ_flag
S2 B1 1.929(3) . ?
S2 B2 1.931(3) 11_667 ?
S2 B2 1.942(3) . ?
S4 P1 2.0566(11) . ?
S4 B2 1.906(3) . ?
P1 S3 2.0684(11) 16_657 ?
P1 S1 2.0801(11) 6_554 ?
P1 S5 1.9568(11) . ?
S3 B2 1.904(3) . ?
S1 Na1 3.0332(10) 6_554 ?
S1 B1 1.915(3) . ?
S5 Na1 3.0445(11) . ?
S5 Na1 3.1488(11) 8_454 ?
